data_9002385
loop_
_publ_author_name
'Levy, D.'
'Barbier, J.'

_publ_section_title
;
 (Mg,Fe).85(Mg,Fe)4(Fe,Ge)3O12: A new tetragonal phase with its comparison
 with garnet
;
_journal_name_full 'American Mineralogist'
_journal_page_first 1053
_journal_page_last 1060
_journal_volume 85
_journal_year 2000
_chemical_formula_sum 'Fe3.21 Ge2.56 Mg2.08 O12'
_chemical_name_common 'TAPP tetragonal'
_space_group_IT_number 122
_symmetry_space_group_name_Hall 'I -4 2bw'
_symmetry_space_group_name_H-M 'I -4 2 d'
_cell_angle_alpha 90
_cell_angle_beta 90
_cell_angle_gamma 90
_cell_formula_units_Z 4
_cell_length_a 6.8153
_cell_length_b 6.8153
_cell_length_c 18.6690
_cell_volume 867.144
_database_code_amcsd 0002469
_exptl_crystal_density_diffrn 4.655
_cod_original_formula_sum 'Ge2.56 Fe3.21 Mg2.08 O12'
_cod_database_code 9002385
_amcsd_formula_title 'TAPP-tetragonal Mg2.12Fe3.17Ge2.56O12'

loop_
_space_group_symop_operation_xyz
x,y,z
1/2+x,1/2+y,1/2+z
1/2-y,-x,3/4+z
-y,1/2-x,1/4+z
y,-x,-z
1/2+y,1/2-x,1/2-z
-x,1/2+y,1/4-z
1/2-x,+y,3/4-z
-x,-y,z
1/2-x,1/2-y,1/2+z
1/2+y,x,3/4+z
+y,1/2+x,1/4+z
-y,x,-z
1/2-y,1/2+x,1/2-z
x,1/2-y,1/4-z
1/2+x,-y,3/4-z

loop_
_atom_site_aniso_label
_atom_site_aniso_U_11
_atom_site_aniso_U_22
_atom_site_aniso_U_33
_atom_site_aniso_U_12
_atom_site_aniso_U_13
_atom_site_aniso_U_23
Ge1 0.00860 0.00860 0.01230 0.00000 0.00000 0.00000
Ge2 0.01470 0.00750 0.01060 0.00000 0.00000 -0.00030
Fe2_1 0.01470 0.00750 0.01060 0.00000 0.00000 -0.00030
Mg1 0.01140 0.01140 0.03440 0.00000 0.00000 0.00000
Fe1 0.01140 0.01140 0.03440 0.00000 0.00000 0.00000
Mg2 0.01240 0.00720 0.01030 0.00000 0.00000 -0.00160
Fe2_2 0.01240 0.00720 0.00720 0.00000 0.00000 -0.00160
Mg3 0.00670 0.00910 0.01030 0.00000 0.00000 0.00000
Fe3 0.00670 0.00910 0.01030 0.00000 0.00000 0.00000
O1 0.01240 0.01560 0.01140 -0.00070 0.00180 0.00110
O2 0.01820 0.01370 0.02180 -0.00380 -0.00750 0.00490
O3 0.02500 0.00800 0.01560 0.00090 0.00530 0.00050

loop_
_atom_site_label
_atom_site_fract_x
_atom_site_fract_y
_atom_site_fract_z
_atom_site_occupancy
_atom_site_U_iso_or_equiv
Ge1 0.50000 0.50000 0.00000 1.00000 0.00990
Ge2 -0.16216 0.25000 0.12500 0.78000 0.01100
Fe2_1 -0.16216 0.25000 0.12500 0.22000 0.01100
Mg1 0.00000 0.00000 0.00000 0.52000 0.01910
Fe1 0.00000 0.00000 0.00000 0.33000 0.01910
Mg2 0.25640 0.25000 0.12500 0.22000 0.01000
Fe2_2 0.25640 0.25000 0.12500 0.78000 0.01000
Mg3 0.00000 0.50000 -0.02186 0.56000 0.00870
Fe3 0.00000 0.50000 -0.02186 0.44000 0.00870
O1 0.01370 0.28150 0.05400 1.00000 0.01320
O2 -0.27080 0.02850 0.09830 1.00000 0.01790
O3 0.45000 0.28360 0.04640 1.00000 0.01630

loop_
_cod_changelog_entry_id
_cod_changelog_entry_author
_cod_changelog_entry_date
_cod_changelog_entry_text
1
;cod-tools version 3.10.1
Id: cif_fix_AMCSD_atom_labels 10224 2024-08-07 11:09:31Z saulius
;
2024-08-07T19:38:46+03:00
;Changed the following '_atom_site_label' values:
the first duplicated label 'Fe2'  converted to 'Fe2_1'
duplicated label 'Fe2' at index 6 converted to 'Fe2_2'
;

loop_
_cod_related_entry_id
_cod_related_entry_database
_cod_related_entry_code
1 AMCSD 0002469
